data_7117213
loop_
_publ_author_name
'Yanjun Sun'
'Yan Yan'
'Yanyan Wang'
'Yi Li'
'Jiyang Li'
'Jihong Yu'

_publ_section_title
;
 High proton conduction in a new alkali metal-templated open-framework
 aluminophosphate
;
_journal_name_full Chem.Commun.
_journal_page_first 9317
_journal_paper_doi 10.1039/C5cc03116H
_journal_volume 51
_journal_year 2015
_chemical_formula_sum 'Al4 H3 Na3 O19 P4'
_chemical_formula_weight 607.79
_chemical_name_systematic JU103
_space_group_IT_number 11
_symmetry_cell_setting monoclinic
_symmetry_space_group_name_Hall '-P 2yb'
_symmetry_space_group_name_H-M 'P 1 21/m 1'
_atom_sites_solution_hydrogens geom
_atom_sites_solution_primary direct
_atom_sites_solution_secondary difmap
_audit_creation_method SHELXL-97
_audit_update_record
;
2015-03-12 deposited with the CCDC.
2015-05-06 downloaded from the CCDC.
;
_cell_angle_alpha 90.00
_cell_angle_beta 98.510(4)
_cell_angle_gamma 90.00
_cell_formula_units_Z 2
_cell_length_a 7.5370(18)
_cell_length_b 12.525(3)
_cell_length_c 9.700(2)
_cell_measurement_reflns_used 2912
_cell_measurement_temperature 296(2)
_cell_measurement_theta_max 30.95
_cell_measurement_theta_min 2.67
_cell_volume 905.6(4)
_computing_cell_refinement 'Bruker SMART'
_computing_data_collection 'Bruker SMART'
_computing_data_reduction 'Bruker SAINT'
_computing_molecular_graphics 'Bruker SHELXTL'
_computing_publication_material 'Bruker SHELXTL'
_computing_structure_refinement 'SHELXL-97 (Sheldrick, 1997)'
_computing_structure_solution 'SHELXS-97 (Sheldrick, 1990)'
_diffrn_ambient_temperature 296(2)
_diffrn_measured_fraction_theta_full 0.991
_diffrn_measured_fraction_theta_max 0.991
_diffrn_measurement_device_type 'CCD area detector'
_diffrn_measurement_method 'phi and omega scans'
_diffrn_radiation_monochromator graphite
_diffrn_radiation_source 'fine-focus sealed tube'
_diffrn_radiation_type MoK\a
_diffrn_radiation_wavelength 0.71073
_diffrn_reflns_av_R_equivalents 0.0301
_diffrn_reflns_av_sigmaI/netI 0.0351
_diffrn_reflns_limit_h_max 7
_diffrn_reflns_limit_h_min -9
_diffrn_reflns_limit_k_max 15
_diffrn_reflns_limit_k_min -15
_diffrn_reflns_limit_l_max 12
_diffrn_reflns_limit_l_min -10
_diffrn_reflns_number 5077
_diffrn_reflns_theta_full 26.44
_diffrn_reflns_theta_max 26.44
_diffrn_reflns_theta_min 2.12
_exptl_absorpt_coefficient_mu 0.778
_exptl_absorpt_correction_T_max 0.8726
_exptl_absorpt_correction_T_min 0.8536
_exptl_absorpt_correction_type multi-scan
_exptl_absorpt_process_details SADABS
_exptl_crystal_density_diffrn 2.229
_exptl_crystal_density_method 'not measured'
_exptl_crystal_description BLOCK
_exptl_crystal_F_000 600
_exptl_crystal_size_max 0.21
_exptl_crystal_size_mid 0.20
_exptl_crystal_size_min 0.18
_refine_diff_density_max 4.844
_refine_diff_density_min -1.046
_refine_diff_density_rms 0.369
_refine_ls_extinction_coef 0.012(5)
_refine_ls_extinction_expression Fc^*^=kFc[1+0.001xFc^2^\l^3^/sin(2\q)]^-1/4^
_refine_ls_extinction_method SHELXL
_refine_ls_goodness_of_fit_ref 1.119
_refine_ls_hydrogen_treatment mixed
_refine_ls_matrix_type full
_refine_ls_number_parameters 167
_refine_ls_number_reflns 1944
_refine_ls_number_restraints 0
_refine_ls_restrained_S_all 1.119
_refine_ls_R_factor_all 0.1212
_refine_ls_R_factor_gt 0.1169
_refine_ls_shift/su_max 0.000
_refine_ls_shift/su_mean 0.000
_refine_ls_structure_factor_coef Fsqd
_refine_ls_weighting_details 'calc w=1/[\s^2^(Fo^2^)+(0.1724P)^2^+28.4650P] where P=(Fo^2^+2Fc^2^)/3'
_refine_ls_weighting_scheme calc
_refine_ls_wR_factor_gt 0.3265
_refine_ls_wR_factor_ref 0.3291
_reflns_number_gt 1783
_reflns_number_total 1944
_reflns_threshold_expression >2sigma(I)
_cod_data_source_file c5cc03116h2.cif
_cod_data_source_block y
_cod_original_sg_symbol_H-M P2(1)/m
_cod_original_formula_sum 'H3 Al4 Na3 O19 P4'
_cod_database_code 7117213

loop_
_symmetry_equiv_pos_as_xyz
'x, y, z'
'-x, y+1/2, -z'
'-x, -y, -z'
'x, -y-1/2, z'

loop_
_atom_site_label
_atom_site_type_symbol
_atom_site_fract_x
_atom_site_fract_y
_atom_site_fract_z
_atom_site_U_iso_or_equiv
_atom_site_adp_type
_atom_site_occupancy
_atom_site_symmetry_multiplicity
_atom_site_calc_flag
_atom_site_refinement_flags
_atom_site_disorder_assembly
_atom_site_disorder_group
Al1 Al 0.1676(4) 0.8700(2) 1.1433(3) 0.0093(7) Uani 1 1 d . . .
Al2 Al 0.5000 1.0000 1.0000 0.0106(9) Uani 1 2 d S . .
Al3 Al 0.1983(5) 0.7500 0.6722(4) 0.0107(9) Uani 1 2 d S . .
P1 P 0.1149(3) 0.94612(18) 0.8295(2) 0.0093(7) Uani 1 1 d . . .
P2 P 0.4481(4) 0.7500 0.9783(3) 0.0101(8) Uani 1 2 d S . .
P3 P 0.2594(5) 0.7500 1.4206(3) 0.0121(8) Uani 1 2 d S . .
O1 O 0.3439(8) 0.9724(5) 1.1304(6) 0.0110(13) Uani 1 1 d . . .
O2 O 0.0249(12) 0.7500 1.1569(9) 0.0098(18) Uani 1 2 d S . .
O3 O 0.2841(9) 0.8496(6) 1.3353(6) 0.0138(14) Uani 1 1 d . . .
O4 O 0.0631(9) 0.8882(6) 0.9564(7) 0.0141(14) Uani 1 1 d . . .
O5 O 0.0118(9) 0.9608(6) 1.2129(7) 0.0160(15) Uani 1 1 d . . .
O6 O 0.3097(9) 0.9820(6) 0.8530(6) 0.0130(14) Uani 1 1 d . . .
O7 O 0.5639(9) 0.8502(5) 1.0009(7) 0.0129(14) Uani 1 1 d . . .
O8 O 0.3445(13) 0.7500 0.8319(10) 0.015(2) Uani 1 2 d S . .
O9 O 0.3180(12) 0.7500 1.0902(9) 0.0100(18) Uani 1 2 d S . .
O10 O 0.0841(9) 0.8702(5) 0.7012(7) 0.0145(15) Uani 1 1 d . . .
O11 O 0.3816(13) 0.7500 0.5636(9) 0.014(2) Uani 1 2 d S . .
O12 O 0.0761(14) 0.7500 0.4774(10) 0.019(2) Uani 1 2 d S . .
Na1 Na 0.0651(18) 0.9694(11) 0.4646(11) 0.036(3) Uani 0.40 1 d P . .
Na2 Na 0.8357(8) 0.7500 0.9416(6) 0.0121(14) Uani 0.80 2 d SP . .
Na3 Na 0.4109(13) 1.1082(10) 0.7054(11) 0.040(3) Uani 0.50 1 d P . .
Na4 Na 0.259(2) 1.2500 0.670(2) 0.048(5) Uani 0.40 2 d SP . .
H1O H 0.3004 1.0288 1.1841 0.071 Uiso 1 1 d R . .
H2O H -0.0636 0.7500 1.2183 0.071 Uiso 1 2 d SR . .

loop_
_atom_site_aniso_label
_atom_site_aniso_U_11
_atom_site_aniso_U_22
_atom_site_aniso_U_33
_atom_site_aniso_U_23
_atom_site_aniso_U_13
_atom_site_aniso_U_12
Al1 0.0117(14) 0.0097(14) 0.0066(13) 0.0008(9) 0.0010(10) -0.0005(10)
Al2 0.0104(18) 0.015(2) 0.0058(17) 0.0006(14) -0.0011(14) -0.0021(15)
Al3 0.0121(19) 0.0116(19) 0.0082(18) 0.000 0.0013(14) 0.000
P1 0.0114(12) 0.0104(12) 0.0055(11) -0.0007(8) -0.0001(8) 0.0002(8)
P2 0.0109(16) 0.0116(17) 0.0077(15) 0.000 0.0013(12) 0.000
P3 0.0175(18) 0.0129(17) 0.0056(15) 0.000 0.0005(12) 0.000
O1 0.011(3) 0.010(3) 0.012(3) 0.000(2) 0.003(2) 0.002(2)
O2 0.012(4) 0.010(4) 0.008(4) 0.000 0.002(3) 0.000
O3 0.017(3) 0.017(3) 0.007(3) 0.000(2) 0.000(2) -0.004(3)
O4 0.016(3) 0.018(3) 0.008(3) 0.001(3) 0.001(2) 0.001(3)
O5 0.019(3) 0.019(4) 0.011(3) 0.000(3) 0.004(3) 0.004(3)
O6 0.015(3) 0.016(3) 0.008(3) -0.002(2) 0.002(2) -0.002(3)
O7 0.013(3) 0.012(3) 0.014(3) 0.000(3) 0.002(2) 0.001(3)
O8 0.017(5) 0.018(5) 0.010(4) 0.000 0.000(4) 0.000
O9 0.016(5) 0.008(4) 0.006(4) 0.000 0.002(3) 0.000
O10 0.017(3) 0.017(3) 0.007(3) -0.005(3) -0.004(2) 0.004(3)
O11 0.011(4) 0.024(5) 0.006(4) 0.000 -0.004(3) 0.000
O12 0.025(6) 0.024(5) 0.007(4) 0.000 0.002(4) 0.000
Na1 0.046(7) 0.047(8) 0.010(5) 0.003(5) -0.010(5) 0.015(6)
Na2 0.005(3) 0.021(3) 0.009(3) 0.000 -0.003(2) 0.000
Na3 0.024(5) 0.057(7) 0.039(6) 0.028(5) -0.001(4) -0.002(5)
Na4 0.013(8) 0.085(16) 0.044(11) 0.000 0.001(7) 0.000

loop_
_atom_type_symbol
_atom_type_description
_atom_type_scat_dispersion_real
_atom_type_scat_dispersion_imag
_atom_type_scat_source
Al Al 0.0645 0.0514 'International Tables Vol C Tables 4.2.6.8 and 6.1.1.4'
H H 0.0000 0.0000 'International Tables Vol C Tables 4.2.6.8 and 6.1.1.4'
Na Na 0.0362 0.0249 'International Tables Vol C Tables 4.2.6.8 and 6.1.1.4'
O O 0.0106 0.0060 'International Tables Vol C Tables 4.2.6.8 and 6.1.1.4'
P P 0.1023 0.0942 'International Tables Vol C Tables 4.2.6.8 and 6.1.1.4'

loop_
_geom_angle_atom_site_label_1
_geom_angle_atom_site_label_2
_geom_angle_atom_site_label_3
_geom_angle
_geom_angle_site_symmetry_1
_geom_angle_site_symmetry_3
O5 Al1 O2 93.8(3) . .
O5 Al1 O1 95.7(3) . .
O2 Al1 O1 169.7(3) . .
O5 Al1 O4 94.6(3) . .
O2 Al1 O4 90.1(4) . .
O1 Al1 O4 93.0(3) . .
O5 Al1 O3 87.3(3) . .
O2 Al1 O3 90.6(4) . .
O1 Al1 O3 86.0(3) . .
O4 Al1 O3 178.0(3) . .
O5 Al1 O9 168.9(3) . .
O2 Al1 O9 76.5(3) . .
O1 Al1 O9 93.6(3) . .
O4 Al1 O9 90.9(3) . .
O3 Al1 O9 87.4(3) . .
O5 Al1 Na2 91.7(3) . 1_455
O2 Al1 Na2 44.0(3) . 1_455
O1 Al1 Na2 139.3(2) . 1_455
O4 Al1 Na2 46.5(2) . 1_455
O3 Al1 Na2 134.4(2) . 1_455
O9 Al1 Na2 85.1(3) . 1_455
O5 Al1 Na3 114.3(3) . 3_677
O2 Al1 Na3 124.2(3) . 3_677
O1 Al1 Na3 47.6(3) . 3_677
O4 Al1 Na3 130.9(3) . 3_677
O3 Al1 Na3 47.3(3) . 3_677
O9 Al1 Na3 68.4(3) . 3_677
Na2 Al1 Na3 153.4(3) 1_455 3_677
O5 Al1 Na1 39.1(3) . 1_556
O2 Al1 Na1 91.0(4) . 1_556
O1 Al1 Na1 93.9(3) . 1_556
O4 Al1 Na1 133.6(3) . 1_556
O3 Al1 Na1 48.2(3) . 1_556
O9 Al1 Na1 134.2(3) . 1_556
Na2 Al1 Na1 115.9(3) 1_455 1_556
Na3 Al1 Na1 84.3(3) 3_677 1_556
O6 Al2 O6 180.000(2) 3_677 .
O6 Al2 O1 89.7(3) 3_677 .
O6 Al2 O1 90.3(3) . .
O6 Al2 O1 90.3(3) 3_677 3_677
O6 Al2 O1 89.7(3) . 3_677
O1 Al2 O1 179.999(2) . 3_677
O6 Al2 O7 87.2(3) 3_677 .
O6 Al2 O7 92.8(3) . .
O1 Al2 O7 89.9(3) . .
O1 Al2 O7 90.1(3) 3_677 .
O6 Al2 O7 92.8(3) 3_677 3_677
O6 Al2 O7 87.2(3) . 3_677
O1 Al2 O7 90.1(3) . 3_677
O1 Al2 O7 89.9(3) 3_677 3_677
O7 Al2 O7 179.999(3) . 3_677
O6 Al2 Na3 132.4(3) 3_677 .
O6 Al2 Na3 47.6(3) . .
O1 Al2 Na3 128.2(3) . .
O1 Al2 Na3 51.8(3) 3_677 .
O7 Al2 Na3 116.2(3) . .
O7 Al2 Na3 63.8(3) 3_677 .
O6 Al2 Na3 47.6(3) 3_677 3_677
O6 Al2 Na3 132.4(3) . 3_677
O1 Al2 Na3 51.8(3) . 3_677
O1 Al2 Na3 128.2(3) 3_677 3_677
O7 Al2 Na3 63.8(3) . 3_677
O7 Al2 Na3 116.2(3) 3_677 3_677
Na3 Al2 Na3 180.000(2) . 3_677
O8 Al3 O10 96.6(3) . 4_575
O8 Al3 O10 96.6(3) . .
O10 Al3 O10 115.8(5) 4_575 .
O8 Al3 O11 94.4(5) . .
O10 Al3 O11 120.6(3) 4_575 .
O10 Al3 O11 120.6(3) . .
O8 Al3 O12 169.3(5) . .
O10 Al3 O12 89.1(3) 4_575 .
O10 Al3 O12 89.1(3) . .
O11 Al3 O12 74.8(4) . .
O8 Al3 P3 131.5(4) . 1_554
O10 Al3 P3 108.2(2) 4_575 1_554
O10 Al3 P3 108.2(2) . 1_554
O11 Al3 P3 37.1(3) . 1_554
O12 Al3 P3 37.8(3) . 1_554
O8 Al3 Na1 126.9(2) . 4_575
O10 Al3 Na1 46.8(3) 4_575 4_575
O10 Al3 Na1 131.2(4) . 4_575
O11 Al3 Na1 81.2(3) . 4_575
O12 Al3 Na1 52.5(2) . 4_575
P3 Al3 Na1 61.4(2) 1_554 4_575
O8 Al3 Na1 126.9(2) . .
O10 Al3 Na1 131.2(4) 4_575 .
O10 Al3 Na1 46.8(3) . .
O11 Al3 Na1 81.2(3) . .
O12 Al3 Na1 52.5(2) . .
P3 Al3 Na1 61.4(2) 1_554 .
Na1 Al3 Na1 104.9(4) 4_575 .
O6 P1 O5 111.5(4) . 3_577
O6 P1 O4 112.1(4) . .
O5 P1 O4 110.8(4) 3_577 .
O6 P1 O10 109.1(4) . .
O5 P1 O10 103.8(4) 3_577 .
O4 P1 O10 109.2(4) . .
O6 P1 Na1 108.2(4) . 3_576
O5 P1 Na1 48.0(3) 3_577 3_576
O4 P1 Na1 139.5(4) . 3_576
O10 P1 Na1 59.2(4) . 3_576
O6 P1 Na3 36.8(3) . .
O5 P1 Na3 82.2(3) 3_577 .
O4 P1 Na3 146.7(3) . .
O10 P1 Na3 96.4(4) . .
Na1 P1 Na3 72.2(3) 3_576 .
O8 P2 O7 109.8(3) . 4_575
O8 P2 O7 109.8(3) . .
O7 P2 O7 110.7(5) 4_575 .
O8 P2 O9 111.1(5) . .
O7 P2 O9 107.7(3) 4_575 .
O7 P2 O9 107.7(3) . .
O8 P2 Na2 105.3(4) . .
O7 P2 Na2 58.0(3) 4_575 .
O7 P2 Na2 58.0(3) . .
O9 P2 Na2 143.5(4) . .
O3 P3 O3 110.0(5) . 4_575
O3 P3 O11 112.5(3) . 1_556
O3 P3 O11 112.5(3) 4_575 1_556
O3 P3 O12 112.2(3) . 1_556
O3 P3 O12 112.2(4) 4_575 1_556
O11 P3 O12 97.1(5) 1_556 1_556
O3 P3 Al3 125.0(3) . 1_556
O3 P3 Al3 125.0(3) 4_575 1_556
O11 P3 Al3 46.4(4) 1_556 1_556
O12 P3 Al3 50.8(4) 1_556 1_556
O3 P3 Na1 151.5(4) . 4_576
O3 P3 Na1 57.3(4) 4_575 4_576
O11 P3 Na1 96.0(3) 1_556 4_576
O12 P3 Na1 60.1(3) 1_556 4_576
Al3 P3 Na1 73.7(2) 1_556 4_576
O3 P3 Na1 57.3(4) . 1_556
O3 P3 Na1 151.5(4) 4_575 1_556
O11 P3 Na1 96.0(3) 1_556 1_556
O12 P3 Na1 60.1(3) 1_556 1_556
Al3 P3 Na1 73.7(2) 1_556 1_556
Na1 P3 Na1 120.0(6) 4_576 1_556
O3 P3 Na3 39.5(3) . 3_677
O3 P3 Na3 94.4(4) 4_575 3_677
O11 P3 Na3 87.3(4) 1_556 3_677
O12 P3 Na3 148.5(2) 1_556 3_677
Al3 P3 Na3 125.8(2) 1_556 3_677
Na1 P3 Na3 150.6(4) 4_576 3_677
Na1 P3 Na3 88.4(3) 1_556 3_677
O3 P3 Na3 94.4(4) . 2_647
O3 P3 Na3 39.5(3) 4_575 2_647
O11 P3 Na3 87.3(4) 1_556 2_647
O12 P3 Na3 148.5(2) 1_556 2_647
Al3 P3 Na3 125.8(2) 1_556 2_647
Na1 P3 Na3 88.4(3) 4_576 2_647
Na1 P3 Na3 150.6(4) 1_556 2_647
Na3 P3 Na3 62.5(4) 3_677 2_647
Al1 O1 Al2 133.9(4) . .
Al1 O1 Na3 98.5(4) . 3_677
Al2 O1 Na3 91.5(3) . 3_677
Al1 O1 H1O 99.5 . .
Al2 O1 H1O 121.7 . .
Na3 O1 H1O 103.5 3_677 .
Al1 O2 Al1 107.5(5) 4_575 .
Al1 O2 Na2 102.6(3) 4_575 1_455
Al1 O2 Na2 102.6(3) . 1_455
Al1 O2 Na4 121.5(3) 4_575 3_577
Al1 O2 Na4 121.5(3) . 3_577
Na2 O2 Na4 96.4(5) 1_455 3_577
Al1 O2 H2O 120.4 4_575 .
Al1 O2 H2O 120.4 . .
Na2 O2 H2O 99.6 1_455 .
Na4 O2 H2O 3.2 3_577 .
P3 O3 Al1 123.4(4) . .
P3 O3 Na3 117.2(5) . 3_677
Al1 O3 Na3 96.8(4) . 3_677
P3 O3 Na1 94.1(4) . 1_556
Al1 O3 Na1 98.7(4) . 1_556
Na3 O3 Na1 127.9(5) 3_677 1_556
P1 O4 Al1 135.5(4) . .
P1 O4 Na2 123.6(4) . 1_455
Al1 O4 Na2 99.3(3) . 1_455
P1 O5 Al1 141.7(4) 3_577 .
P1 O5 Na1 104.0(5) 3_577 1_556
Al1 O5 Na1 112.3(4) . 1_556
P1 O6 Al2 139.5(4) . .
P1 O6 Na3 120.3(4) . .
Al2 O6 Na3 95.9(4) . .
P2 O7 Al2 131.3(4) . .
P2 O7 Na2 91.4(3) . .
Al2 O7 Na2 133.3(3) . .
P2 O7 Na3 104.1(4) . 3_677
Al2 O7 Na3 79.0(3) . 3_677
Na2 O7 Na3 112.1(3) . 3_677
P2 O8 Al3 172.5(7) . .
P2 O9 Al1 128.1(3) . 4_575
P2 O9 Al1 128.1(3) . .
Al1 O9 Al1 97.7(4) 4_575 .
P1 O10 Al3 128.8(4) . .
P1 O10 Na1 113.4(5) . .
Al3 O10 Na1 103.3(4) . .
P1 O10 Na1 91.2(4) . 3_576
Al3 O10 Na1 134.6(4) . 3_576
Na1 O10 Na1 32.5(6) . 3_576
P3 O11 Al3 96.6(5) 1_554 .
P3 O12 Al3 91.5(5) 1_554 .
P3 O12 Na4 128.1(7) 1_554 3_576
Al3 O12 Na4 140.5(7) . 3_576
P3 O12 Na1 90.4(4) 1_554 4_575
Al3 O12 Na1 92.9(3) . 4_575
Na4 O12 Na1 87.5(3) 3_576 4_575
P3 O12 Na1 90.4(4) 1_554 .
Al3 O12 Na1 92.9(3) . .
Na4 O12 Na1 87.5(3) 3_576 .
Na1 O12 Na1 174.2(6) 4_575 .
Na1 Na1 O5 117.8(10) 3_576 1_554
Na1 Na1 O10 78.0(9) 3_576 .
O5 Na1 O10 148.3(7) 1_554 .
Na1 Na1 O3 176.4(15) 3_576 1_554
O5 Na1 O3 61.5(4) 1_554 1_554
O10 Na1 O3 100.9(5) . 1_554
Na1 Na1 O10 69.5(9) 3_576 3_576
O5 Na1 O10 56.1(3) 1_554 3_576
O10 Na1 O10 147.5(6) . 3_576
O3 Na1 O10 111.6(5) 1_554 3_576
Na1 Na1 O12 120.7(13) 3_576 .
O5 Na1 O12 90.0(5) 1_554 .
O10 Na1 O12 59.0(4) . .
O3 Na1 O12 56.3(4) 1_554 .
O10 Na1 O12 140.7(5) 3_576 .
Na1 Na1 P1 91.2(9) 3_576 3_576
O5 Na1 P1 28.0(2) 1_554 3_576
O10 Na1 P1 157.0(6) . 3_576
O3 Na1 P1 88.7(3) 1_554 3_576
O10 Na1 P1 29.55(18) 3_576 3_576
O12 Na1 P1 112.4(5) . 3_576
Na1 Na1 P3 148.9(13) 3_576 1_554
O5 Na1 P3 80.6(4) 1_554 1_554
O10 Na1 P3 74.8(4) . 1_554
O3 Na1 P3 28.6(2) 1_554 1_554
O10 Na1 P3 136.1(4) 3_576 1_554
O12 Na1 P3 29.5(3) . 1_554
P1 Na1 P3 108.3(4) 3_576 1_554
Na1 Na1 Al3 107.1(10) 3_576 .
O5 Na1 Al3 122.8(5) 1_554 .
O10 Na1 Al3 29.9(2) . .
O3 Na1 Al3 71.4(3) 1_554 .
O10 Na1 Al3 172.3(6) 3_576 .
O12 Na1 Al3 34.7(3) . .
P1 Na1 Al3 147.1(5) 3_576 .
P3 Na1 Al3 44.90(19) 1_554 .
Na1 Na1 Al1 146.1(10) 3_576 1_554
O5 Na1 Al1 28.6(2) 1_554 1_554
O10 Na1 Al1 128.2(5) . 1_554
O3 Na1 Al1 33.0(2) 1_554 1_554
O10 Na1 Al1 82.2(3) 3_576 1_554
O12 Na1 Al1 71.3(4) . 1_554
P1 Na1 Al1 56.19(19) 3_576 1_554
P3 Na1 Al1 54.0(2) 1_554 1_554
Al3 Na1 Al1 98.6(3) . 1_554
Na1 Na1 Na3 85.2(10) 3_576 .
O5 Na1 Na3 131.3(6) 1_554 .
O10 Na1 Na3 73.9(3) . .
O3 Na1 Na3 97.7(4) 1_554 .
O10 Na1 Na3 102.7(5) 3_576 .
O12 Na1 Na3 115.5(4) . .
P1 Na1 Na3 125.9(5) 3_576 .
P3 Na1 Na3 101.4(4) 1_554 .
Al3 Na1 Na3 83.6(3) . .
Al1 Na1 Na3 119.9(4) 1_554 .
Na1 Na1 Na4 95.6(12) 3_576 3_576
O5 Na1 Na4 67.4(5) 1_554 3_576
O10 Na1 Na4 84.6(5) . 3_576
O3 Na1 Na4 80.9(4) 1_554 3_576
O10 Na1 Na4 98.3(4) 3_576 3_576
O12 Na1 Na4 45.8(4) . 3_576
P1 Na1 Na4 76.2(4) 3_576 3_576
P3 Na1 Na4 67.1(3) 1_554 3_576
Al3 Na1 Na4 75.0(4) . 3_576
Al1 Na1 Na4 69.7(4) 1_554 3_576
Na3 Na1 Na4 157.9(5) . 3_576
O2 Na2 O4 67.4(3) 1_655 1_655
O2 Na2 O4 67.4(3) 1_655 4_675
O4 Na2 O4 91.1(4) 1_655 4_675
O2 Na2 O7 101.7(3) 1_655 4_575
O4 Na2 O7 157.8(3) 1_655 4_575
O4 Na2 O7 102.7(2) 4_675 4_575
O2 Na2 O7 101.7(3) 1_655 .
O4 Na2 O7 102.7(2) 1_655 .
O4 Na2 O7 157.8(3) 4_675 .
O7 Na2 O7 59.2(3) 4_575 .
O2 Na2 P2 111.6(3) 1_655 .
O4 Na2 P2 133.3(2) 1_655 .
O4 Na2 P2 133.3(2) 4_675 .
O7 Na2 P2 30.61(17) 4_575 .
O7 Na2 P2 30.61(17) . .
O2 Na2 Al1 33.44(15) 1_655 1_655
O4 Na2 Al1 34.21(17) 1_655 1_655
O4 Na2 Al1 79.8(2) 4_675 1_655
O7 Na2 Al1 131.0(3) 4_575 1_655
O7 Na2 Al1 101.9(2) . 1_655
P2 Na2 Al1 126.61(19) . 1_655
O2 Na2 Al1 33.44(15) 1_655 4_675
O4 Na2 Al1 79.8(2) 1_655 4_675
O4 Na2 Al1 34.21(17) 4_675 4_675
O7 Na2 Al1 101.9(2) 4_575 4_675
O7 Na2 Al1 131.0(3) . 4_675
P2 Na2 Al1 126.61(19) . 4_675
Al1 Na2 Al1 54.16(13) 1_655 4_675
O2 Na2 Na4 47.2(4) 1_655 3_677
O4 Na2 Na4 99.8(3) 1_655 3_677
O4 Na2 Na4 99.8(3) 4_675 3_677
O7 Na2 Na4 61.1(3) 4_575 3_677
O7 Na2 Na4 61.1(3) . 3_677
P2 Na2 Na4 64.4(3) . 3_677
Al1 Na2 Na4 70.2(3) 1_655 3_677
Al1 Na2 Na4 70.2(3) 4_675 3_677
Na4 Na3 O6 116.7(7) . .
Na4 Na3 O3 107.0(6) . 3_677
O6 Na3 O3 130.1(5) . 3_677
Na4 Na3 O1 141.6(8) . 3_677
O6 Na3 O1 67.0(3) . 3_677
O3 Na3 O1 64.0(3) 3_677 3_677
Na4 Na3 O7 87.8(7) . 3_677
O6 Na3 O7 59.7(3) . 3_677
O3 Na3 O7 101.2(4) 3_677 3_677
O1 Na3 O7 60.1(3) 3_677 3_677
Na4 Na3 Al2 123.1(8) . .
O6 Na3 Al2 36.5(2) . .
O3 Na3 Al2 99.2(3) 3_677 .
O1 Na3 Al2 36.8(2) 3_677 .
O7 Na3 Al2 37.20(18) 3_677 .
Na4 Na3 Al1 117.7(6) . 3_677
O6 Na3 Al1 99.4(4) . 3_677
O3 Na3 Al1 35.9(2) 3_677 3_677
O1 Na3 Al1 33.9(2) 3_677 3_677
O7 Na3 Al1 68.1(3) 3_677 3_677
Al2 Na3 Al1 64.55(19) . 3_677
Na4 Na3 P1 101.0(6) . .
O6 Na3 P1 22.9(2) . .
O3 Na3 P1 151.1(5) 3_677 .
O1 Na3 P1 89.7(3) 3_677 .
O7 Na3 P1 72.9(3) 3_677 .
Al2 Na3 P1 58.60(17) . .
Al1 Na3 P1 122.3(3) 3_677 .
Na4 Na3 P3 85.0(6) . 3_677
O6 Na3 P3 152.9(4) . 3_677
O3 Na3 P3 23.3(2) 3_677 3_677
O1 Na3 P3 85.9(3) 3_677 3_677
O7 Na3 P3 108.3(4) 3_677 3_677
Al2 Na3 P3 118.6(3) . 3_677
Al1 Na3 P3 54.22(17) 3_677 3_677
P1 Na3 P3 174.0(4) . 3_677
Na4 Na3 Na3 32.9(5) . 4_585
O6 Na3 Na3 132.6(4) . 4_585
O3 Na3 Na3 77.5(3) 3_677 4_585
O1 Na3 Na3 114.1(3) 3_677 4_585
O7 Na3 Na3 79.6(3) 3_677 4_585
Al2 Na3 Na3 115.5(2) . 4_585
Al1 Na3 Na3 85.3(2) 3_677 4_585
P1 Na3 Na3 127.1(2) . 4_585
P3 Na3 Na3 58.8(2) 3_677 4_585
Na4 Na3 Na1 88.8(6) . .
O6 Na3 Na1 78.7(4) . .
O3 Na3 Na1 126.5(5) 3_677 .
O1 Na3 Na1 127.6(5) 3_677 .
O7 Na3 Na1 130.8(4) 3_677 .
Al2 Na3 Na1 114.2(4) . .
Al1 Na3 Na1 150.0(5) 3_677 .
P1 Na3 Na1 59.8(3) . .
P3 Na3 Na1 120.2(4) 3_677 .
Na3 Na3 Na1 118.3(3) 4_585 .
Na4 Na3 Na1 72.2(5) . 3_576
O6 Na3 Na1 73.9(4) . 3_576
O3 Na3 Na1 145.5(5) 3_677 3_576
O1 Na3 Na1 137.3(5) 3_677 3_576
O7 Na3 Na1 113.1(4) 3_677 3_576
Al2 Na3 Na1 109.9(3) . 3_576
Al1 Na3 Na1 170.1(4) 3_677 3_576
P1 Na3 Na1 51.4(2) . 3_576
P3 Na3 Na1 131.2(3) 3_677 3_576
Na3 Na3 Na1 104.7(3) 4_585 3_576
Na1 Na3 Na1 22.7(4) . 3_576
Na3 Na4 Na3 114.3(10) . 4_585
Na3 Na4 O12 121.7(5) . 3_576
Na3 Na4 O12 121.7(5) 4_585 3_576
Na3 Na4 O2 109.6(7) . 3_577
Na3 Na4 O2 109.6(7) 4_585 3_577
O12 Na4 O2 66.3(5) 3_576 3_577
Na3 Na4 Na1 75.6(4) . 3_576
Na3 Na4 Na1 166.9(8) 4_585 3_576
O12 Na4 Na1 46.7(3) 3_576 3_576
O2 Na4 Na1 73.0(4) 3_577 3_576
Na3 Na4 Na1 166.9(8) . 2_556
Na3 Na4 Na1 75.6(4) 4_585 2_556
O12 Na4 Na1 46.7(3) 3_576 2_556
O2 Na4 Na1 73.0(4) 3_577 2_556
Na1 Na4 Na1 93.3(5) 3_576 2_556
Na3 Na4 Na2 91.0(7) . 3_677
Na3 Na4 Na2 91.0(7) 4_585 3_677
O12 Na4 Na2 102.7(6) 3_576 3_677
O2 Na4 Na2 36.4(3) 3_577 3_677
Na1 Na4 Na2 97.6(4) 3_576 3_677
Na1 Na4 Na2 97.6(4) 2_556 3_677
Na3 Na4 Na1 61.0(4) . .
Na3 Na4 Na1 157.3(9) 4_585 .
O12 Na4 Na1 61.1(3) 3_576 .
O2 Na4 Na1 92.3(4) 3_577 .
Na1 Na4 Na1 20.7(4) 3_576 .
Na1 Na4 Na1 106.4(4) 2_556 .
Na2 Na4 Na1 110.9(4) 3_677 .
Na3 Na4 Na1 157.3(9) . 4_585
Na3 Na4 Na1 61.0(4) 4_585 4_585
O12 Na4 Na1 61.1(3) 3_576 4_585
O2 Na4 Na1 92.3(4) 3_577 4_585
Na1 Na4 Na1 106.4(4) 3_576 4_585
Na1 Na4 Na1 20.7(4) 2_556 4_585
Na2 Na4 Na1 110.9(4) 3_677 4_585
Na1 Na4 Na1 113.8(6) . 4_585

loop_
_geom_bond_atom_site_label_1
_geom_bond_atom_site_label_2
_geom_bond_distance
_geom_bond_site_symmetry_2
Al1 O5 1.834(7) .
Al1 O2 1.864(6) .
Al1 O1 1.865(7) .
Al1 O4 1.881(7) .
Al1 O3 1.955(7) .
Al1 O9 1.995(7) .
Al1 Na2 3.301(6) 1_455
Al1 Na3 3.308(10) 3_677
Al1 Na1 3.546(12) 1_556
Al2 O6 1.881(6) 3_677
Al2 O6 1.881(6) .
Al2 O1 1.882(6) .
Al2 O1 1.882(6) 3_677
Al2 O7 1.937(7) .
Al2 O7 1.937(7) 3_677
Al2 Na3 3.144(10) .
Al2 Na3 3.144(10) 3_677
Al3 O8 1.763(10) .
Al3 O10 1.777(7) 4_575
Al3 O10 1.777(7) .
Al3 O11 1.857(10) .
Al3 O12 1.976(10) .
Al3 P3 2.550(5) 1_554
Al3 Na1 3.467(13) 4_575
Al3 Na1 3.467(13) .
P1 O6 1.520(7) .
P1 O5 1.525(7) 3_577
P1 O4 1.528(7) .
P1 O10 1.556(7) .
P1 Na1 3.155(11) 3_576
P1 Na3 3.368(10) .
P2 O8 1.517(10) .
P2 O7 1.526(7) 4_575
P2 O7 1.526(7) .
P2 O9 1.566(9) .
P2 Na2 2.995(7) .
P3 O3 1.523(7) .
P3 O3 1.523(7) 4_575
P3 O11 1.548(9) 1_556
P3 O12 1.562(11) 1_556
P3 Al3 2.550(5) 1_556
P3 Na1 3.173(14) 4_576
P3 Na1 3.173(13) 1_556
P3 Na3 3.424(11) 3_677
P3 Na3 3.424(10) 2_647
O1 Na3 2.471(11) 3_677
O1 H1O 0.9628 .
O2 Al1 1.864(6) 4_575
O2 Na2 2.348(11) 1_455
O2 Na4 2.90(2) 3_577
O2 H2O 0.9582 .
O3 Na3 2.447(12) 3_677
O3 Na1 2.677(15) 1_556
O4 Na2 2.425(8) 1_455
O5 P1 1.525(7) 3_577
O5 Na1 2.417(12) 1_556
O6 Na3 2.336(12) .
O7 Na2 2.540(9) .
O7 Na3 2.875(13) 3_677
O9 Al1 1.995(7) 4_575
O10 Na1 2.595(13) .
O10 Na1 2.711(14) 3_576
O11 P3 1.548(9) 1_554
O12 P3 1.562(11) 1_554
O12 Na4 2.71(2) 3_576
O12 Na1 2.752(14) 4_575
O12 Na1 2.752(14) .
Na1 Na1 1.49(3) 3_576
Na1 O5 2.417(12) 1_554
Na1 O3 2.677(15) 1_554
Na1 O10 2.711(14) 3_576
Na1 P1 3.155(11) 3_576
Na1 P3 3.173(13) 1_554
Na1 Al1 3.546(12) 1_554
Na1 Na3 3.670(17) .
Na1 Na4 3.778(19) 3_576
Na2 O2 2.348(11) 1_655
Na2 O4 2.425(8) 1_655
Na2 O4 2.425(8) 4_675
Na2 O7 2.540(9) 4_575
Na2 Al1 3.301(6) 1_655
Na2 Al1 3.301(6) 4_675
Na2 Na4 3.93(2) 3_677
Na3 Na4 2.114(15) .
Na3 O3 2.447(12) 3_677
Na3 O1 2.471(11) 3_677
Na3 O7 2.875(13) 3_677
Na3 Al1 3.308(10) 3_677
Na3 P3 3.424(10) 3_677
Na3 Na3 3.55(2) 4_585
Na3 Na1 3.844(17) 3_576
Na4 Na3 2.114(15) 4_585
Na4 O12 2.71(2) 3_576
Na4 O2 2.90(2) 3_577
Na4 Na1 3.778(19) 3_576
Na4 Na1 3.778(19) 2_556
Na4 Na2 3.93(2) 3_677
Na4 Na1 4.195(18) 4_585
